data_7121434
loop_
_publ_author_name
'Weselski, Marek'
'Ksi\;a\.zek, Maria'
'Rokosz, Dominika'
'Dreczko, Agnieszka'
'Kusz, Joachim'
'Bronisz, Robert'

_publ_section_title
;
 Double spin transition in a two dimensional Fe(ii) coordination network.
;
_journal_issue 31
_journal_name_full 'Chemical communications (Cambridge, England)'
_journal_page_first 3895
_journal_page_last 3898
_journal_paper_doi 10.1039/c8cc01621f
_journal_volume 54
_journal_year 2018
_chemical_formula_moiety
;
C28 H46 Fe N14, 2(Cl O4), 4(C2 H3 N)
;
_chemical_formula_sum 'C36 H58 Cl2 Fe N18 O8'
_chemical_formula_weight 997.75
_space_group_crystal_system triclinic
_space_group_IT_number 2
_space_group_name_Hall '-P 1'
_space_group_name_H-M_alt 'P -1'
_symmetry_space_group_name_Hall '-P 1'
_symmetry_space_group_name_H-M 'P -1'
_atom_sites_solution_hydrogens geom
_audit_creation_method SHELXL-2014/7
_audit_update_record
;
2017-09-11 deposited with the CCDC.
2018-03-22 downloaded from the CCDC.
;
_cell_angle_alpha 62.604(4)
_cell_angle_beta 88.651(3)
_cell_angle_gamma 62.157(4)
_cell_formula_units_Z 1
_cell_length_a 11.5506(5)
_cell_length_b 11.5833(5)
_cell_length_c 11.6586(5)
_cell_measurement_reflns_used 4092
_cell_measurement_temperature 80(1)
_cell_measurement_theta_max 34.9430
_cell_measurement_theta_min 3.5120
_cell_volume 1187.64(12)
_computing_cell_refinement 'CrysAlisPro 1.171.38.41q (Rigaku OD, 2015)'
_computing_data_collection 'CrysAlisPro 1.171.38.41q (Rigaku OD, 2015)'
_computing_data_reduction 'CrysAlisPro 1.171.38.41q (Rigaku OD, 2015)'
_computing_structure_refinement 'SHELXL-2014/7 (Sheldrick, 2015)'
_computing_structure_solution 'SHELXS-2013 (Sheldrick, 2015)'
_diffrn_ambient_temperature 80(1)
_diffrn_detector_area_resol_mean 10.4498
_diffrn_measured_fraction_theta_full 0.997
_diffrn_measured_fraction_theta_max 0.998
_diffrn_measurement_device_type
;
SuperNova diffractometer (Agilent Technologies) with Atlas detector
;
_diffrn_measurement_method '\w scans'
_diffrn_radiation_type MoK\a
_diffrn_radiation_wavelength 0.71073
_diffrn_reflns_av_R_equivalents 0.0386
_diffrn_reflns_av_unetI/netI 0.0532
_diffrn_reflns_Laue_measured_fraction_full 0.997
_diffrn_reflns_Laue_measured_fraction_max 0.998
_diffrn_reflns_limit_h_max 14
_diffrn_reflns_limit_h_min -14
_diffrn_reflns_limit_k_max 14
_diffrn_reflns_limit_k_min -10
_diffrn_reflns_limit_l_max 14
_diffrn_reflns_limit_l_min -14
_diffrn_reflns_number 9718
_diffrn_reflns_point_group_measured_fraction_full 0.997
_diffrn_reflns_point_group_measured_fraction_max 0.998
_diffrn_reflns_theta_full 25.242
_diffrn_reflns_theta_max 26.368
_diffrn_reflns_theta_min 3.222
_diffrn_source 'micro-focus sealed X-ray tube'
_exptl_absorpt_coefficient_mu 0.498
_exptl_absorpt_correction_T_max 1.00000
_exptl_absorpt_correction_T_min 0.85917
_exptl_absorpt_correction_type multi-scan
_exptl_absorpt_process_details
;
CrysAlisPro 1.171.38.41q (Rigaku Oxford Diffraction, 2015)
Empirical absorption correction using spherical harmonics,
 implemented in SCALE3 ABSPACK scaling algorithm.
;
_exptl_crystal_density_diffrn 1.395
_exptl_crystal_description polyhedron
_exptl_crystal_F_000 524
_exptl_crystal_size_max 0.08
_exptl_crystal_size_mid 0.05
_exptl_crystal_size_min 0.03
_refine_diff_density_max 2.032
_refine_diff_density_min -0.774
_refine_diff_density_rms 0.090
_refine_ls_extinction_method none
_refine_ls_goodness_of_fit_ref 1.044
_refine_ls_hydrogen_treatment constr
_refine_ls_matrix_type full
_refine_ls_number_parameters 300
_refine_ls_number_reflns 4842
_refine_ls_number_restraints 0
_refine_ls_restrained_S_all 1.044
_refine_ls_R_factor_all 0.0755
_refine_ls_R_factor_gt 0.0618
_refine_ls_shift/su_max 0.000
_refine_ls_shift/su_mean 0.000
_refine_ls_structure_factor_coef Fsqd
_refine_ls_weighting_details 'w=1/[\s^2^(Fo^2^)+(0.0811P)^2^+1.8800P] where P=(Fo^2^+2Fc^2^)/3'
_refine_ls_weighting_scheme calc
_refine_ls_wR_factor_gt 0.1602
_refine_ls_wR_factor_ref 0.1732
_reflns_Friedel_coverage 0.000
_reflns_number_gt 3953
_reflns_number_total 4842
_reflns_threshold_expression 'I > 2\s(I)'
_cod_data_source_file c8cc01621f2.cif
_cod_data_source_block rb16_48_3_80k
_cod_depositor_comments 'Adding full bibliography for 7121429--7121435.cif.'
_cod_original_cell_volume 1187.64(10)
_cod_database_code 7121434
_shelx_shelxl_version_number 2014/7
_shelx_space_group_comment
;
The symmetry employed for this shelxl refinement is uniquely defined
by the following loop, which should always be used as a source of
symmetry information in preference to the above space-group names.
They are only intended as comments.
;

loop_
_space_group_symop_operation_xyz
'x, y, z'
'-x, -y, -z'

loop_
_atom_site_label
_atom_site_type_symbol
_atom_site_fract_x
_atom_site_fract_y
_atom_site_fract_z
_atom_site_U_iso_or_equiv
_atom_site_adp_type
_atom_site_occupancy
_atom_site_site_symmetry_order
_atom_site_calc_flag
_atom_site_refinement_flags_posn
_atom_site_refinement_flags_adp
_atom_site_refinement_flags_occupancy
Fe1 Fe 0.5000 0.0000 0.0000 0.01994(19) Uani 1 2 d S . P
N1 N 0.6302(3) -0.4238(3) 0.3111(2) 0.0209(5) Uani 1 1 d . . .
N2 N 0.5824(3) -0.2753(3) 0.2573(2) 0.0221(5) Uani 1 1 d . . .
N3 N 0.5582(3) -0.2177(3) 0.1268(2) 0.0226(5) Uani 1 1 d . . .
C1 C 0.6706(3) -0.5209(3) 0.4572(3) 0.0239(6) Uani 1 1 d . . .
H1A H 0.6815 -0.4662 0.4970 0.029 Uiso 1 1 calc R U .
H1B H 0.7592 -0.6134 0.4830 0.029 Uiso 1 1 calc R U .
C2 C 0.5687(3) -0.5670(3) 0.5137(3) 0.0236(6) Uani 1 1 d . . .
H2A H 0.5586 -0.6226 0.4746 0.028 Uiso 1 1 calc R U .
H2B H 0.6042 -0.6368 0.6112 0.028 Uiso 1 1 calc R U .
C4 C 0.5911(3) -0.3299(3) 0.0993(3) 0.0223(6) Uani 1 1 d . . .
H4 H 0.5828 -0.3178 0.0130 0.027 Uiso 1 1 calc R U .
C5 C 0.6385(3) -0.4636(3) 0.2178(3) 0.0225(6) Uani 1 1 d . . .
C6 C 0.6970(4) -0.6235(4) 0.2500(3) 0.0294(7) Uani 1 1 d . . .
H6A H 0.6591 -0.6730 0.3205 0.035 Uiso 1 1 calc R U .
H6B H 0.7959 -0.6791 0.2855 0.035 Uiso 1 1 calc R U .
C7 C 0.6692(4) -0.6354(4) 0.1305(4) 0.0356(8) Uani 1 1 d . . .
H7A H 0.5725 -0.5957 0.1039 0.053 Uiso 1 1 calc R U .
H7B H 0.7204 -0.7418 0.1541 0.053 Uiso 1 1 calc R U .
H7C H 0.6966 -0.5763 0.0565 0.053 Uiso 1 1 calc R U .
N11 N 0.1323(3) 0.2095(3) 0.0698(3) 0.0289(6) Uani 1 1 d . . .
N12 N 0.2171(3) 0.1861(3) -0.0083(3) 0.0264(6) Uani 1 1 d . . .
N13 N 0.3360(3) 0.0735(3) 0.0725(3) 0.0251(6) Uani 1 1 d . . .
C11 C -0.0096(4) 0.3325(4) 0.0093(4) 0.0376(8) Uani 1 1 d . . .
H11A H -0.0685 0.2919 0.0488 0.045 Uiso 1 1 calc R U .
H11B H -0.0298 0.3701 -0.0874 0.045 Uiso 1 1 calc R U .
C12 C -0.0421(4) 0.4646(4) 0.0297(4) 0.0332(8) Uani 1 1 d . . .
H12A H -0.1388 0.5429 -0.0115 0.040 Uiso 1 1 calc R U .
H12B H -0.0262 0.4280 0.1264 0.040 Uiso 1 1 calc R U .
C14 C 0.3272(4) 0.0265(4) 0.2002(3) 0.0294(7) Uani 1 1 d . . .
H14 H 0.3994 -0.0527 0.2769 0.035 Uiso 1 1 calc R U .
C15 C 0.1959(4) 0.1130(4) 0.2001(4) 0.0332(8) Uani 1 1 d . . .
C16 C 0.1244(5) 0.1128(4) 0.3094(4) 0.0443(10) Uani 1 1 d . . .
H16A H 0.1339 0.1765 0.3385 0.053 Uiso 1 1 calc R U .
H16B H 0.0271 0.1585 0.2741 0.053 Uiso 1 1 calc R U .
C17 C 0.1776(5) -0.0416(5) 0.4262(4) 0.0469(10) Uani 1 1 d . . .
H17A H 0.1602 -0.1024 0.4001 0.070 Uiso 1 1 calc R U .
H17B H 0.1327 -0.0347 0.4971 0.070 Uiso 1 1 calc R U .
H17C H 0.2751 -0.0898 0.4586 0.070 Uiso 1 1 calc R U .
N23 N 0.5999(3) -0.0044(3) 0.1359(3) 0.0261(6) Uani 1 1 d . . .
C23 C 0.6474(4) -0.0188(4) 0.2290(3) 0.0308(7) Uani 1 1 d . . .
C231 C 0.7076(5) -0.0395(5) 0.3507(4) 0.0446(10) Uani 1 1 d . . .
H23A H 0.6487 0.0480 0.3603 0.067 Uiso 1 1 calc R U .
H23B H 0.7961 -0.0488 0.3459 0.067 Uiso 1 1 calc R U .
H23C H 0.7183 -0.1318 0.4276 0.067 Uiso 1 1 calc R U .
Cl1 Cl 0.36171(9) 0.33523(9) 0.30131(8) 0.0313(2) Uani 1 1 d . . .
O1 O 0.4663(3) 0.2270(4) 0.4218(3) 0.0545(8) Uani 1 1 d . . .
O2 O 0.3989(4) 0.2908(4) 0.2046(3) 0.0588(9) Uani 1 1 d . . .
O3 O 0.2413(4) 0.3390(5) 0.3275(4) 0.0803(12) Uani 1 1 d . . .
O4 O 0.3485(4) 0.4786(4) 0.2563(3) 0.0678(10) Uani 1 1 d . . .
C99 C 0.1355(7) 0.9255(7) -0.0504(8) 0.0785(19) Uani 1 1 d . . .
N99 N 0.0419(10) 1.0114(9) -0.1654(6) 0.123(3) Uani 1 1 d . . .
C98 C 0.2262(4) 0.8347(4) 0.0860(4) 0.0441(10) Uani 1 1 d . . .
H98A H 0.1728 0.8566 0.1476 0.066 Uiso 1 1 calc R U .
H98B H 0.2955 0.8616 0.0832 0.066 Uiso 1 1 calc R U .
H98C H 0.2696 0.7264 0.1166 0.066 Uiso 1 1 calc R U .
N88 N 0.9462(4) -0.5730(6) 0.3689(4) 0.0635(12) Uani 1 1 d . . .
C89 C 0.9623(5) -0.4728(7) 0.3419(5) 0.0574(12) Uani 1 1 d . . .
C88 C 0.9851(6) -0.3495(6) 0.3100(5) 0.0705(16) Uani 1 1 d . . .
H88A H 0.9689 -0.3240 0.3804 0.106 Uiso 1 1 calc R U .
H88B H 0.9234 -0.2607 0.2249 0.106 Uiso 1 1 calc R U .
H88C H 1.0786 -0.3807 0.3032 0.106 Uiso 1 1 calc R U .

loop_
_atom_site_aniso_label
_atom_site_aniso_U_11
_atom_site_aniso_U_22
_atom_site_aniso_U_33
_atom_site_aniso_U_23
_atom_site_aniso_U_13
_atom_site_aniso_U_12
Fe1 0.0279(3) 0.0151(3) 0.0160(3) -0.0069(2) 0.0093(2) -0.0117(3)
N1 0.0254(13) 0.0194(12) 0.0197(12) -0.0091(10) 0.0114(10) -0.0137(11)
N2 0.0262(13) 0.0197(12) 0.0199(12) -0.0093(10) 0.0097(10) -0.0124(11)
N3 0.0289(14) 0.0208(13) 0.0195(12) -0.0105(11) 0.0105(10) -0.0137(11)
C1 0.0281(16) 0.0193(14) 0.0198(15) -0.0072(12) 0.0089(12) -0.0120(13)
C2 0.0307(17) 0.0192(14) 0.0203(15) -0.0085(12) 0.0114(12) -0.0140(14)
C4 0.0276(16) 0.0205(14) 0.0210(15) -0.0111(12) 0.0108(12) -0.0135(13)
C5 0.0253(15) 0.0230(15) 0.0240(15) -0.0126(13) 0.0132(12) -0.0153(13)
C6 0.0388(19) 0.0212(15) 0.0292(17) -0.0131(14) 0.0139(14) -0.0161(14)
C7 0.053(2) 0.0307(18) 0.0331(19) -0.0195(16) 0.0194(16) -0.0255(17)
N11 0.0302(15) 0.0215(13) 0.0375(16) -0.0152(12) 0.0141(12) -0.0151(12)
N12 0.0298(14) 0.0199(13) 0.0306(15) -0.0123(11) 0.0100(11) -0.0141(12)
N13 0.0335(15) 0.0171(12) 0.0241(13) -0.0091(11) 0.0098(11) -0.0141(12)
C11 0.0310(18) 0.0287(18) 0.053(2) -0.0200(17) 0.0136(16) -0.0160(16)
C12 0.0287(17) 0.0208(16) 0.042(2) -0.0128(15) 0.0119(15) -0.0104(14)
C14 0.043(2) 0.0169(14) 0.0237(16) -0.0095(13) 0.0134(14) -0.0126(14)
C15 0.047(2) 0.0209(15) 0.0352(19) -0.0153(15) 0.0199(16) -0.0194(16)
C16 0.054(2) 0.0303(19) 0.044(2) -0.0213(18) 0.0290(19) -0.0170(18)
C17 0.061(3) 0.037(2) 0.035(2) -0.0163(18) 0.0231(19) -0.022(2)
N23 0.0351(15) 0.0182(13) 0.0220(14) -0.0071(11) 0.0115(11) -0.0149(12)
C23 0.0388(19) 0.0212(16) 0.0305(18) -0.0109(14) 0.0113(15) -0.0164(15)
C231 0.054(2) 0.042(2) 0.038(2) -0.0224(18) 0.0048(18) -0.023(2)
Cl1 0.0393(5) 0.0290(4) 0.0297(4) -0.0154(3) 0.0127(3) -0.0202(4)
O1 0.064(2) 0.0496(17) 0.0396(16) -0.0218(14) 0.0013(14) -0.0225(16)
O2 0.086(2) 0.0581(19) 0.0393(17) -0.0323(15) 0.0181(16) -0.0350(18)
O3 0.046(2) 0.078(3) 0.101(3) -0.034(2) 0.029(2) -0.0316(19)
O4 0.113(3) 0.0388(17) 0.059(2) -0.0242(16) 0.025(2) -0.045(2)
C99 0.093(4) 0.076(4) 0.112(5) -0.067(4) 0.072(4) -0.058(4)
N99 0.253(9) 0.152(6) 0.074(4) -0.080(4) 0.092(5) -0.162(7)
C98 0.039(2) 0.034(2) 0.055(3) -0.0172(19) 0.0098(18) -0.0203(18)
N88 0.048(2) 0.096(3) 0.066(3) -0.050(3) 0.034(2) -0.043(2)
C89 0.046(3) 0.074(3) 0.047(3) -0.035(3) 0.012(2) -0.022(3)
C88 0.084(4) 0.048(3) 0.050(3) -0.022(2) -0.010(3) -0.014(3)

loop_
_atom_type_symbol
_atom_type_description
_atom_type_scat_dispersion_real
_atom_type_scat_dispersion_imag
_atom_type_scat_source
C C 0.0033 0.0016 'International Tables Vol C Tables 4.2.6.8 and 6.1.1.4'
H H 0.0000 0.0000 'International Tables Vol C Tables 4.2.6.8 and 6.1.1.4'
N N 0.0061 0.0033 'International Tables Vol C Tables 4.2.6.8 and 6.1.1.4'
O O 0.0106 0.0060 'International Tables Vol C Tables 4.2.6.8 and 6.1.1.4'
Cl Cl 0.1484 0.1585 'International Tables Vol C Tables 4.2.6.8 and 6.1.1.4'
Fe Fe 0.3463 0.8444 'International Tables Vol C Tables 4.2.6.8 and 6.1.1.4'

loop_
_geom_angle_atom_site_label_1
_geom_angle_atom_site_label_2
_geom_angle_atom_site_label_3
_geom_angle
_geom_angle_site_symmetry_1
_geom_angle_site_symmetry_3
N23 Fe1 N23 180.0 . 2_655
N23 Fe1 N3 89.06(10) . .
N23 Fe1 N3 90.94(10) 2_655 .
N23 Fe1 N3 90.94(10) . 2_655
N23 Fe1 N3 89.06(10) 2_655 2_655
N3 Fe1 N3 180.0 . 2_655
N23 Fe1 N13 92.41(11) . 2_655
N23 Fe1 N13 87.59(11) 2_655 2_655
N3 Fe1 N13 88.23(10) . 2_655
N3 Fe1 N13 91.77(10) 2_655 2_655
N23 Fe1 N13 87.59(11) . .
N23 Fe1 N13 92.41(11) 2_655 .
N3 Fe1 N13 91.77(10) . .
N3 Fe1 N13 88.23(10) 2_655 .
N13 Fe1 N13 180.0 2_655 .
N2 N1 C5 112.2(2) . .
N2 N1 C1 118.9(2) . .
C5 N1 C1 128.8(2) . .
N3 N2 N1 106.0(2) . .
N2 N3 C4 109.6(2) . .
N2 N3 Fe1 121.7(2) . .
C4 N3 Fe1 128.4(2) . .
N1 C1 C2 113.0(3) . .
N1 C1 H1A 109.0 . .
C2 C1 H1A 109.0 . .
N1 C1 H1B 109.0 . .
C2 C1 H1B 109.0 . .
H1A C1 H1B 107.8 . .
C2 C2 C1 113.0(3) 2_646 .
C2 C2 H2A 109.0 2_646 .
C1 C2 H2A 109.0 . .
C2 C2 H2B 109.0 2_646 .
C1 C2 H2B 109.0 . .
H2A C2 H2B 107.8 . .
N3 C4 C5 108.1(3) . .
N3 C4 H4 126.0 . .
C5 C4 H4 126.0 . .
N1 C5 C4 104.2(3) . .
N1 C5 C6 123.6(3) . .
C4 C5 C6 132.2(3) . .
C5 C6 C7 113.1(3) . .
C5 C6 H6A 109.0 . .
C7 C6 H6A 109.0 . .
C5 C6 H6B 109.0 . .
C7 C6 H6B 109.0 . .
H6A C6 H6B 107.8 . .
C6 C7 H7A 109.5 . .
C6 C7 H7B 109.5 . .
H7A C7 H7B 109.5 . .
C6 C7 H7C 109.5 . .
H7A C7 H7C 109.5 . .
H7B C7 H7C 109.5 . .
N12 N11 C15 111.6(3) . .
N12 N11 C11 119.8(3) . .
C15 N11 C11 128.5(3) . .
N13 N12 N11 106.2(3) . .
N12 N13 C14 109.8(3) . .
N12 N13 Fe1 120.9(2) . .
C14 N13 Fe1 129.3(2) . .
N11 C11 C12 112.6(3) . .
N11 C11 H11A 109.1 . .
C12 C11 H11A 109.1 . .
N11 C11 H11B 109.1 . .
C12 C11 H11B 109.1 . .
H11A C11 H11B 107.8 . .
C12 C12 C11 112.7(4) 2_565 .
C12 C12 H12A 109.1 2_565 .
C11 C12 H12A 109.1 . .
C12 C12 H12B 109.1 2_565 .
C11 C12 H12B 109.1 . .
H12A C12 H12B 107.8 . .
N13 C14 C15 108.2(3) . .
N13 C14 H14 125.9 . .
C15 C14 H14 125.9 . .
N11 C15 C14 104.2(3) . .
N11 C15 C16 122.8(3) . .
C14 C15 C16 133.0(3) . .
C17 C16 C15 112.8(3) . .
C17 C16 H16A 109.0 . .
C15 C16 H16A 109.0 . .
C17 C16 H16B 109.0 . .
C15 C16 H16B 109.0 . .
H16A C16 H16B 107.8 . .
C16 C17 H17A 109.5 . .
C16 C17 H17B 109.5 . .
H17A C17 H17B 109.5 . .
C16 C17 H17C 109.5 . .
H17A C17 H17C 109.5 . .
H17B C17 H17C 109.5 . .
C23 N23 Fe1 168.2(3) . .
N23 C23 C231 178.7(4) . .
C23 C231 H23A 109.5 . .
C23 C231 H23B 109.5 . .
H23A C231 H23B 109.5 . .
C23 C231 H23C 109.5 . .
H23A C231 H23C 109.5 . .
H23B C231 H23C 109.5 . .
O3 Cl1 O4 111.1(2) . .
O3 Cl1 O2 109.8(3) . .
O4 Cl1 O2 110.2(2) . .
O3 Cl1 O1 109.0(2) . .
O4 Cl1 O1 107.7(2) . .
O2 Cl1 O1 109.0(2) . .
N99 C99 C98 173.0(6) . .
C99 C98 H98A 109.5 . .
C99 C98 H98B 109.5 . .
H98A C98 H98B 109.5 . .
C99 C98 H98C 109.5 . .
H98A C98 H98C 109.5 . .
H98B C98 H98C 109.5 . .
N88 C89 C88 178.8(6) . .
C89 C88 H88A 109.5 . .
C89 C88 H88B 109.5 . .
H88A C88 H88B 109.5 . .
C89 C88 H88C 109.5 . .
H88A C88 H88C 109.5 . .
H88B C88 H88C 109.5 . .

loop_
_geom_bond_atom_site_label_1
_geom_bond_atom_site_label_2
_geom_bond_distance
_geom_bond_site_symmetry_2
Fe1 N23 1.949(3) .
Fe1 N23 1.949(3) 2_655
Fe1 N3 2.008(2) .
Fe1 N3 2.008(2) 2_655
Fe1 N13 2.027(3) 2_655
Fe1 N13 2.027(3) .
N1 N2 1.339(3) .
N1 C5 1.350(4) .
N1 C1 1.472(4) .
N2 N3 1.322(4) .
N3 C4 1.361(4) .
C1 C2 1.527(4) .
C1 H1A 0.9900 .
C1 H1B 0.9900 .
C2 C2 1.516(6) 2_646
C2 H2A 0.9900 .
C2 H2B 0.9900 .
C4 C5 1.372(4) .
C4 H4 0.9500 .
C5 C6 1.494(4) .
C6 C7 1.517(5) .
C6 H6A 0.9900 .
C6 H6B 0.9900 .
C7 H7A 0.9800 .
C7 H7B 0.9800 .
C7 H7C 0.9800 .
N11 N12 1.341(4) .
N11 C15 1.350(5) .
N11 C11 1.470(5) .
N12 N13 1.316(4) .
N13 C14 1.350(4) .
C11 C12 1.527(5) .
C11 H11A 0.9900 .
C11 H11B 0.9900 .
C12 C12 1.513(7) 2_565
C12 H12A 0.9900 .
C12 H12B 0.9900 .
C14 C15 1.372(5) .
C14 H14 0.9500 .
C15 C16 1.502(5) .
C16 C17 1.484(5) .
C16 H16A 0.9900 .
C16 H16B 0.9900 .
C17 H17A 0.9800 .
C17 H17B 0.9800 .
C17 H17C 0.9800 .
N23 C23 1.134(4) .
C23 C231 1.459(5) .
C231 H23A 0.9800 .
C231 H23B 0.9800 .
C231 H23C 0.9800 .
Cl1 O3 1.402(4) .
Cl1 O4 1.422(3) .
Cl1 O2 1.424(3) .
Cl1 O1 1.432(3) .
C99 N99 1.339(10) .
C99 C98 1.497(9) .
C98 H98A 0.9800 .
C98 H98B 0.9800 .
C98 H98C 0.9800 .
N88 C89 1.158(7) .
C89 C88 1.451(8) .
C88 H88A 0.9800 .
C88 H88B 0.9800 .
C88 H88C 0.9800 .

loop_
_geom_torsion_atom_site_label_1
_geom_torsion_atom_site_label_2
_geom_torsion_atom_site_label_3
_geom_torsion_atom_site_label_4
_geom_torsion
_geom_torsion_site_symmetry_4
C5 N1 N2 N3 0.5(3) .
C1 N1 N2 N3 178.3(2) .
N1 N2 N3 C4 -0.2(3) .
N1 N2 N3 Fe1 -174.49(18) .
N2 N1 C1 C2 104.7(3) .
C5 N1 C1 C2 -77.9(4) .
N1 C1 C2 C2 -62.0(4) 2_646
N2 N3 C4 C5 -0.2(3) .
Fe1 N3 C4 C5 173.6(2) .
N2 N1 C5 C4 -0.7(3) .
C1 N1 C5 C4 -178.2(3) .
N2 N1 C5 C6 175.7(3) .
C1 N1 C5 C6 -1.8(5) .
N3 C4 C5 N1 0.5(3) .
N3 C4 C5 C6 -175.4(3) .
N1 C5 C6 C7 168.3(3) .
C4 C5 C6 C7 -16.4(5) .
C15 N11 N12 N13 0.2(3) .
C11 N11 N12 N13 178.1(3) .
N11 N12 N13 C14 -0.4(3) .
N11 N12 N13 Fe1 -178.26(18) .
N12 N11 C11 C12 -108.3(4) .
C15 N11 C11 C12 69.3(4) .
N11 C11 C12 C12 59.7(5) 2_565
N12 N13 C14 C15 0.5(4) .
Fe1 N13 C14 C15 178.1(2) .
N12 N11 C15 C14 0.2(4) .
C11 N11 C15 C14 -177.6(3) .
N12 N11 C15 C16 -179.1(3) .
C11 N11 C15 C16 3.1(5) .
N13 C14 C15 N11 -0.4(4) .
N13 C14 C15 C16 178.8(4) .
N11 C15 C16 C17 144.3(4) .
C14 C15 C16 C17 -34.7(6) .
